data_7708431
loop_
_publ_author_name
'Wu, Ruiyao'
'Niu, Zhen'
'Huang, Lingyun'
'Yang, Yinxin'
'Xia, Zhu'
'Fan, Weifeng'
'Dai, Quanquan'
'Cui, Long'
'He, Jianyun'
'Bai, Chenxi'

_publ_section_title
;
 Thermally stable vanadium complexes supported by the iminophenyl
 oxazolinylphenylamines ligands: Synthesis, characterization and
 application for ethylene (co-)polymerization
;
_journal_name_full 'Dalton Transactions'
_journal_paper_doi 10.1039/D1DT03004C
_journal_year 2021
_chemical_absolute_configuration ad
_chemical_formula_sum 'C31 H36 Cl N3 O2 V'
_chemical_formula_weight 569.02
_chemical_properties_physical Air-sensitive,Moisture-sensitive
_space_group_crystal_system orthorhombic
_space_group_IT_number 19
_space_group_name_Hall 'P 2ac 2ab'
_space_group_name_H-M_alt 'P 21 21 21'
_atom_sites_solution_hydrogens geom
_audit_creation_method SHELXL-2017/1
_audit_update_record
;
2021-07-15 deposited with the CCDC.	2021-09-24 downloaded from the CCDC.
;
_cell_angle_alpha 90
_cell_angle_beta 90
_cell_angle_gamma 90
_cell_formula_units_Z 4
_cell_length_a 10.0346(4)
_cell_length_b 16.8085(7)
_cell_length_c 17.3076(6)
_cell_measurement_reflns_used 11557
_cell_measurement_temperature 173(2)
_cell_measurement_theta_max 33.69
_cell_measurement_theta_min 2.35
_cell_volume 2919.2(2)
_computing_cell_refinement 'Bruker SMART'
_computing_data_collection 'Bruker SMART'
_computing_data_reduction 'Bruker SAINT'
_computing_molecular_graphics 'Bruker SHELXTL'
_computing_publication_material 'Bruker SHELXTL'
_computing_structure_refinement 'SHELXL-2017/1 (Sheldrick, 2017)'
_computing_structure_solution 'SHELXL-2017/1 (Sheldrick, 2017)'
_diffrn_ambient_temperature 173(2)
_diffrn_measured_fraction_theta_full 0.998
_diffrn_measured_fraction_theta_max 0.998
_diffrn_measurement_device_type 'Bruker APEX CCD area detector'
_diffrn_measurement_method 'phi and omega scans'
_diffrn_radiation_type MoK\a
_diffrn_radiation_wavelength 0.71073
_diffrn_reflns_av_R_equivalents 0.0500
_diffrn_reflns_av_unetI/netI 0.0508
_diffrn_reflns_Laue_measured_fraction_full 0.998
_diffrn_reflns_Laue_measured_fraction_max 0.998
_diffrn_reflns_limit_h_max 15
_diffrn_reflns_limit_h_min -15
_diffrn_reflns_limit_k_max 26
_diffrn_reflns_limit_k_min -26
_diffrn_reflns_limit_l_max 27
_diffrn_reflns_limit_l_min -24
_diffrn_reflns_number 42710
_diffrn_reflns_point_group_measured_fraction_full 0.998
_diffrn_reflns_point_group_measured_fraction_max 0.994
_diffrn_reflns_theta_full 25.242
_diffrn_reflns_theta_max 33.691
_diffrn_reflns_theta_min 2.346
_exptl_absorpt_coefficient_mu 0.463
_exptl_absorpt_correction_T_max 0.9472
_exptl_absorpt_correction_T_min 0.9091
_exptl_absorpt_correction_type multi-scan
_exptl_absorpt_process_details SADABS
_exptl_crystal_colour black
_exptl_crystal_density_diffrn 1.295
_exptl_crystal_description block
_exptl_crystal_F_000 1196
_exptl_crystal_size_max 0.210
_exptl_crystal_size_mid 0.190
_exptl_crystal_size_min 0.120
_refine_diff_density_max 0.432
_refine_diff_density_min -0.518
_refine_diff_density_rms 0.056
_refine_ls_abs_structure_details
;
 Flack x determined using 3931 quotients [(I+)-(I-)]/[(I+)+(I-)]
 (Parsons, Flack and Wagner, Acta Cryst. B69 (2013) 249-259).
;
_refine_ls_abs_structure_Flack 0.005(7)
_refine_ls_extinction_method none
_refine_ls_goodness_of_fit_ref 1.011
_refine_ls_hydrogen_treatment constr
_refine_ls_matrix_type full
_refine_ls_number_parameters 343
_refine_ls_number_reflns 11557
_refine_ls_number_restraints 0
_refine_ls_restrained_S_all 1.011
_refine_ls_R_factor_all 0.0479
_refine_ls_R_factor_gt 0.0366
_refine_ls_shift/su_max 0.001
_refine_ls_shift/su_mean 0.000
_refine_ls_structure_factor_coef Fsqd
_refine_ls_weighting_details 'w=1/[\s^2^(Fo^2^)+(0.0469P)^2^+0.2213P] where P=(Fo^2^+2Fc^2^)/3'
_refine_ls_weighting_scheme calc
_refine_ls_wR_factor_gt 0.0880
_refine_ls_wR_factor_ref 0.0953
_reflns_Friedel_coverage 0.809
_reflns_Friedel_fraction_full 0.997
_reflns_Friedel_fraction_max 0.990
_reflns_number_gt 9970
_reflns_number_total 11557
_reflns_threshold_expression 'I > 2\s(I)'
_cod_data_source_file d1dt03004c2.cif
_cod_data_source_block 1
_cod_database_code 7708431
_shelx_shelxl_version_number 2017/1
_shelx_space_group_comment
;
The symmetry employed for this shelxl refinement is uniquely defined
by the following loop, which should always be used as a source of
symmetry information in preference to the above space-group names.
They are only intended as comments.
;
_shelx_estimated_absorpt_t_min 0.909
_shelx_estimated_absorpt_t_max 0.947

loop_
_space_group_symop_operation_xyz
'x, y, z'
'-x+1/2, -y, z+1/2'
'-x, y+1/2, -z+1/2'
'x+1/2, -y+1/2, -z'

loop_
_atom_site_label
_atom_site_type_symbol
_atom_site_fract_x
_atom_site_fract_y
_atom_site_fract_z
_atom_site_U_iso_or_equiv
_atom_site_adp_type
_atom_site_occupancy
_atom_site_site_symmetry_order
_atom_site_calc_flag
_atom_site_refinement_flags_posn
_atom_site_refinement_flags_adp
_atom_site_refinement_flags_occupancy
_atom_site_disorder_assembly
_atom_site_disorder_group
V1 V 0.82531(3) 0.98142(2) 0.91584(2) 0.01790(6) Uani 1 1 d . . . . .
Cl1 Cl 0.98489(6) 0.92785(3) 0.99653(4) 0.03788(14) Uani 1 1 d . . . . .
N1 N 0.74010(16) 0.86931(9) 0.91358(10) 0.0226(3) Uani 1 1 d . . . . .
N2 N 0.78056(15) 0.98660(9) 0.80333(9) 0.0196(3) Uani 1 1 d . . . . .
N3 N 0.95985(15) 1.07380(9) 0.88732(9) 0.0193(3) Uani 1 1 d . . . . .
O1 O 0.68133(18) 0.75029(8) 0.86696(9) 0.0301(3) Uani 1 1 d . . . . .
O2 O 0.71542(15) 1.03101(8) 0.96113(9) 0.0285(3) Uani 1 1 d . . . . .
C5 C 1.09894(17) 1.07802(10) 0.90941(12) 0.0219(3) Uani 1 1 d . . . . .
C4 C 1.13466(18) 1.10919(11) 0.98125(12) 0.0230(3) Uani 1 1 d . . . . .
C3 C 1.2705(2) 1.11199(13) 0.99866(14) 0.0306(4) Uani 1 1 d . . . . .
H3A H 1.298320 1.133276 1.046884 0.037 Uiso 1 1 calc R U . . .
C2 C 1.3654(2) 1.08445(14) 0.94723(16) 0.0375(5) Uani 1 1 d . . . . .
H2B H 1.457242 1.086959 0.960310 0.045 Uiso 1 1 calc R U . . .
C1 C 1.3271(2) 1.05361(13) 0.87758(16) 0.0373(5) Uani 1 1 d . . . . .
H1A H 1.393195 1.035250 0.842551 0.045 Uiso 1 1 calc R U . . .
C6 C 1.1924(2) 1.04852(12) 0.85678(14) 0.0301(4) Uani 1 1 d . . . . .
C7 C 1.1505(2) 1.00893(15) 0.78100(15) 0.0401(6) Uani 1 1 d . . . . .
H7A H 1.053171 1.019437 0.773792 0.048 Uiso 1 1 calc R U . . .
C8 C 1.1686(6) 0.91928(17) 0.7857(2) 0.0750(12) Uani 1 1 d . . . . .
H8A H 1.121695 0.898839 0.831236 0.113 Uiso 1 1 calc R U . . .
H8B H 1.132013 0.894452 0.739064 0.113 Uiso 1 1 calc R U . . .
H8C H 1.263687 0.906756 0.789845 0.113 Uiso 1 1 calc R U . . .
C9 C 1.0315(2) 1.14083(12) 1.03715(11) 0.0264(4) Uani 1 1 d . . . . .
H9A H 0.942307 1.121003 1.019937 0.032 Uiso 1 1 calc R U . . .
C10 C 1.0543(3) 1.11133(15) 1.11950(13) 0.0373(5) Uani 1 1 d . . . . .
H10A H 0.985460 1.133218 1.153549 0.056 Uiso 1 1 calc R U . . .
H10B H 1.049961 1.053090 1.120449 0.056 Uiso 1 1 calc R U . . .
H10C H 1.142304 1.128733 1.137379 0.056 Uiso 1 1 calc R U . . .
C11 C 0.91708(19) 1.13226(11) 0.84546(11) 0.0220(3) Uani 1 1 d . . . . .
H11A H 0.971022 1.178613 0.842502 0.026 Uiso 1 1 calc R U . . .
C12 C 0.79352(19) 1.13213(10) 0.80300(11) 0.0218(3) Uani 1 1 d . . . . .
C13 C 0.73526(19) 1.06017(10) 0.77701(11) 0.0211(3) Uani 1 1 d . . . . .
C14 C 0.6263(2) 1.06649(13) 0.72568(12) 0.0285(4) Uani 1 1 d . . . . .
H14A H 0.586727 1.019370 0.705868 0.034 Uiso 1 1 calc R U . . .
C15 C 0.5762(2) 1.13917(14) 0.70370(14) 0.0343(5) Uani 1 1 d . . . . .
H15A H 0.501981 1.141322 0.669654 0.041 Uiso 1 1 calc R U . . .
C16 C 0.6325(3) 1.20990(13) 0.73064(14) 0.0352(5) Uani 1 1 d . . . . .
H16A H 0.595913 1.259900 0.716355 0.042 Uiso 1 1 calc R U . . .
C17 C 0.7418(2) 1.20583(12) 0.77813(13) 0.0300(4) Uani 1 1 d . . . . .
H17A H 0.783505 1.253658 0.794593 0.036 Uiso 1 1 calc R U . . .
C18 C 0.78316(18) 0.92315(10) 0.75116(11) 0.0208(3) Uani 1 1 d . . . . .
C19 C 0.7602(2) 0.84382(11) 0.77474(11) 0.0221(3) Uani 1 1 d . . . . .
C20 C 0.7666(2) 0.78138(12) 0.72046(13) 0.0293(4) Uani 1 1 d . . . . .
H20A H 0.748793 0.728494 0.736833 0.035 Uiso 1 1 calc R U . . .
C21 C 0.7980(3) 0.79533(13) 0.64451(13) 0.0340(5) Uani 1 1 d . . . . .
H21A H 0.802566 0.752698 0.608562 0.041 Uiso 1 1 calc R U . . .
C22 C 0.8232(3) 0.87320(13) 0.62111(12) 0.0329(4) Uani 1 1 d . . . . .
H22A H 0.845834 0.883543 0.568768 0.040 Uiso 1 1 calc R U . . .
C23 C 0.8157(2) 0.93562(12) 0.67289(11) 0.0282(4) Uani 1 1 d . . . . .
H23A H 0.832923 0.988163 0.655315 0.034 Uiso 1 1 calc R U . . .
C24 C 0.72784(19) 0.82433(10) 0.85415(12) 0.0225(3) Uani 1 1 d . . . . .
C25 C 0.6930(2) 0.82500(12) 0.98264(11) 0.0277(4) Uani 1 1 d . . . . .
H25A H 0.766669 0.821439 1.021416 0.033 Uiso 1 1 calc R U . . .
C26 C 0.6646(3) 0.74178(12) 0.94914(13) 0.0330(4) Uani 1 1 d . . . . .
H26A H 0.727994 0.702148 0.970094 0.040 Uiso 1 1 calc R U . . .
H26B H 0.572705 0.724656 0.961663 0.040 Uiso 1 1 calc R U . . .
C27 C 0.5722(3) 0.86431(16) 1.01934(16) 0.0457(7) Uani 1 1 d . . . . .
H27A H 0.599446 0.918980 1.035766 0.055 Uiso 1 1 calc R U . . .
C28 C 0.4565(3) 0.8731(2) 0.9633(2) 0.0674(11) Uani 1 1 d . . . . .
H28A H 0.381417 0.898689 0.989601 0.101 Uiso 1 1 calc R U . . .
H28B H 0.484318 0.905926 0.919309 0.101 Uiso 1 1 calc R U . . .
H28C H 0.429319 0.820487 0.944763 0.101 Uiso 1 1 calc R U . . .
C29 C 0.5314(4) 0.8183(2) 1.09249(17) 0.0652(10) Uani 1 1 d . . . . .
H29A H 0.453497 0.843851 1.115958 0.098 Uiso 1 1 calc R U . . .
H29B H 0.509274 0.763338 1.078676 0.098 Uiso 1 1 calc R U . . .
H29C H 0.605447 0.818470 1.129408 0.098 Uiso 1 1 calc R U . . .
C30 C 1.2224(4) 1.04225(19) 0.71069(18) 0.0560(8) Uani 1 1 d . . . . .
H30A H 1.209721 1.100014 0.708542 0.084 Uiso 1 1 calc R U . . .
H30B H 1.317744 1.030241 0.714511 0.084 Uiso 1 1 calc R U . . .
H30C H 1.186070 1.017938 0.663730 0.084 Uiso 1 1 calc R U . . .
C31 C 1.0274(3) 1.23191(14) 1.03575(16) 0.0426(6) Uani 1 1 d . . . . .
H31A H 0.959954 1.250871 1.072339 0.064 Uiso 1 1 calc R U . . .
H31B H 1.114850 1.252983 1.050422 0.064 Uiso 1 1 calc R U . . .
H31C H 1.004728 1.250139 0.983597 0.064 Uiso 1 1 calc R U . . .

loop_
_atom_site_aniso_label
_atom_site_aniso_U_11
_atom_site_aniso_U_22
_atom_site_aniso_U_33
_atom_site_aniso_U_23
_atom_site_aniso_U_13
_atom_site_aniso_U_12
V1 0.02082(12) 0.01489(11) 0.01799(12) 0.00002(10) -0.00105(10) -0.00132(10)
Cl1 0.0391(3) 0.0253(2) 0.0492(3) 0.0154(2) -0.0217(2) -0.0077(2)
N1 0.0263(7) 0.0207(6) 0.0209(7) 0.0033(6) -0.0006(6) -0.0060(5)
N2 0.0250(6) 0.0141(6) 0.0197(7) 0.0000(5) -0.0028(5) -0.0001(5)
N3 0.0191(6) 0.0158(6) 0.0229(7) -0.0018(5) -0.0006(5) 0.0011(5)
O1 0.0411(8) 0.0182(6) 0.0309(7) 0.0024(5) -0.0022(7) -0.0090(6)
O2 0.0309(7) 0.0253(7) 0.0294(7) -0.0051(6) 0.0061(6) -0.0001(6)
C5 0.0188(7) 0.0154(7) 0.0315(9) 0.0015(7) -0.0011(7) -0.0007(6)
C4 0.0219(7) 0.0190(7) 0.0280(9) 0.0036(7) -0.0035(7) -0.0017(6)
C3 0.0247(8) 0.0277(9) 0.0394(11) 0.0036(9) -0.0096(8) -0.0023(7)
C2 0.0203(8) 0.0307(10) 0.0614(16) 0.0048(10) -0.0067(9) 0.0003(8)
C1 0.0214(8) 0.0310(10) 0.0595(15) -0.0024(10) 0.0061(10) 0.0045(8)
C6 0.0236(9) 0.0228(8) 0.0439(12) -0.0049(8) 0.0036(8) 0.0025(7)
C7 0.0313(11) 0.0393(12) 0.0497(14) -0.0200(11) 0.0075(9) 0.0004(9)
C8 0.128(4) 0.0338(14) 0.063(2) -0.0171(14) 0.018(2) -0.014(2)
C9 0.0283(9) 0.0264(9) 0.0246(9) 0.0023(7) -0.0032(7) -0.0021(7)
C10 0.0472(13) 0.0385(12) 0.0262(11) 0.0083(9) -0.0051(9) -0.0055(10)
C11 0.0239(8) 0.0157(7) 0.0265(9) -0.0007(6) -0.0003(7) -0.0005(6)
C12 0.0258(8) 0.0156(7) 0.0241(8) 0.0009(6) -0.0036(7) 0.0014(6)
C13 0.0240(8) 0.0182(7) 0.0210(8) 0.0008(6) -0.0018(6) 0.0016(6)
C14 0.0314(9) 0.0241(9) 0.0301(10) -0.0024(8) -0.0096(8) 0.0037(8)
C15 0.0363(11) 0.0305(10) 0.0362(12) 0.0015(9) -0.0143(9) 0.0080(9)
C16 0.0423(12) 0.0228(9) 0.0406(12) 0.0030(8) -0.0102(10) 0.0102(9)
C17 0.0377(11) 0.0170(8) 0.0354(11) 0.0019(8) -0.0067(9) 0.0032(8)
C18 0.0240(7) 0.0167(7) 0.0216(8) -0.0002(6) -0.0013(6) 0.0013(6)
C19 0.0269(8) 0.0169(7) 0.0226(9) -0.0013(6) -0.0021(7) 0.0001(6)
C20 0.0401(11) 0.0174(8) 0.0305(10) -0.0043(7) -0.0029(8) 0.0037(8)
C21 0.0461(13) 0.0286(10) 0.0273(10) -0.0110(8) -0.0029(9) 0.0098(9)
C22 0.0440(11) 0.0339(10) 0.0209(9) -0.0013(8) 0.0021(9) 0.0084(10)
C23 0.0378(10) 0.0242(8) 0.0226(9) 0.0007(7) 0.0015(8) 0.0022(8)
C24 0.0236(8) 0.0158(7) 0.0280(9) 0.0010(7) -0.0027(7) -0.0033(6)
C25 0.0319(10) 0.0274(9) 0.0237(9) 0.0069(7) -0.0018(7) -0.0109(8)
C26 0.0413(11) 0.0232(9) 0.0346(11) 0.0072(8) 0.0050(10) -0.0068(9)
C27 0.0604(16) 0.0332(12) 0.0435(14) -0.0030(10) 0.0269(13) -0.0122(11)
C28 0.0481(16) 0.062(2) 0.092(3) 0.0415(19) 0.0315(17) 0.0194(15)
C29 0.077(2) 0.078(2) 0.0406(16) 0.0006(15) 0.0279(15) -0.0273(19)
C30 0.069(2) 0.0494(16) 0.0492(17) -0.0057(13) -0.0027(15) -0.0028(15)
C31 0.0589(16) 0.0278(10) 0.0409(13) 0.0056(9) 0.0148(12) 0.0088(11)

loop_
_atom_type_symbol
_atom_type_description
_atom_type_scat_dispersion_real
_atom_type_scat_dispersion_imag
_atom_type_scat_source
C C 0.0033 0.0016 'International Tables Vol C Tables 4.2.6.8 and 6.1.1.4'
H H 0.0000 0.0000 'International Tables Vol C Tables 4.2.6.8 and 6.1.1.4'
N N 0.0061 0.0033 'International Tables Vol C Tables 4.2.6.8 and 6.1.1.4'
O O 0.0106 0.0060 'International Tables Vol C Tables 4.2.6.8 and 6.1.1.4'
Cl Cl 0.1484 0.1585 'International Tables Vol C Tables 4.2.6.8 and 6.1.1.4'
V V 0.3005 0.5294 'International Tables Vol C Tables 4.2.6.8 and 6.1.1.4'

loop_
_geom_angle_atom_site_label_1
_geom_angle_atom_site_label_2
_geom_angle_atom_site_label_3
_geom_angle
_geom_angle_site_symmetry_1
_geom_angle_site_symmetry_3
_geom_angle_publ_flag
O2 V1 N2 107.55(7) . . ?
O2 V1 N1 101.55(7) . . ?
N2 V1 N1 85.89(6) . . ?
O2 V1 N3 99.96(7) . . ?
N2 V1 N3 83.35(6) . . ?
N1 V1 N3 158.02(6) . . ?
O2 V1 Cl1 112.81(6) . . ?
N2 V1 Cl1 139.63(5) . . ?
N1 V1 Cl1 86.73(5) . . ?
N3 V1 Cl1 89.13(5) . . ?
C24 N1 C25 108.62(15) . . ?
C24 N1 V1 126.27(13) . . ?
C25 N1 V1 124.93(12) . . ?
C13 N2 C18 118.16(15) . . ?
C13 N2 V1 115.46(12) . . ?
C18 N2 V1 126.27(12) . . ?
C11 N3 C5 115.47(16) . . ?
C11 N3 V1 118.44(13) . . ?
C5 N3 V1 126.08(12) . . ?
C24 O1 C26 107.15(16) . . ?
C4 C5 C6 122.77(18) . . ?
C4 C5 N3 120.05(17) . . ?
C6 C5 N3 117.17(18) . . ?
C5 C4 C3 117.09(19) . . ?
C5 C4 C9 121.70(17) . . ?
C3 C4 C9 121.19(19) . . ?
C2 C3 C4 121.4(2) . . ?
C2 C3 H3A 119.3 . . ?
C4 C3 H3A 119.3 . . ?
C1 C2 C3 120.1(2) . . ?
C1 C2 H2B 120.0 . . ?
C3 C2 H2B 120.0 . . ?
C2 C1 C6 121.4(2) . . ?
C2 C1 H1A 119.3 . . ?
C6 C1 H1A 119.3 . . ?
C5 C6 C1 117.2(2) . . ?
C5 C6 C7 121.92(19) . . ?
C1 C6 C7 120.8(2) . . ?
C8 C7 C30 110.5(2) . . ?
C8 C7 C6 110.6(3) . . ?
C30 C7 C6 113.3(2) . . ?
C8 C7 H7A 107.4 . . ?
C30 C7 H7A 107.4 . . ?
C6 C7 H7A 107.4 . . ?
C7 C8 H8A 109.5 . . ?
C7 C8 H8B 109.5 . . ?
H8A C8 H8B 109.5 . . ?
C7 C8 H8C 109.5 . . ?
H8A C8 H8C 109.5 . . ?
H8B C8 H8C 109.5 . . ?
C4 C9 C10 112.32(18) . . ?
C4 C9 C31 111.06(18) . . ?
C10 C9 C31 110.09(19) . . ?
C4 C9 H9A 107.7 . . ?
C10 C9 H9A 107.7 . . ?
C31 C9 H9A 107.7 . . ?
C9 C10 H10A 109.5 . . ?
C9 C10 H10B 109.5 . . ?
H10A C10 H10B 109.5 . . ?
C9 C10 H10C 109.5 . . ?
H10A C10 H10C 109.5 . . ?
H10B C10 H10C 109.5 . . ?
N3 C11 C12 124.71(17) . . ?
N3 C11 H11A 117.6 . . ?
C12 C11 H11A 117.6 . . ?
C17 C12 C13 120.07(17) . . ?
C17 C12 C11 118.08(17) . . ?
C13 C12 C11 121.21(16) . . ?
N2 C13 C14 121.63(17) . . ?
N2 C13 C12 121.27(16) . . ?
C14 C13 C12 117.06(17) . . ?
C15 C14 C13 121.60(19) . . ?
C15 C14 H14A 119.2 . . ?
C13 C14 H14A 119.2 . . ?
C14 C15 C16 121.0(2) . . ?
C14 C15 H15A 119.5 . . ?
C16 C15 H15A 119.5 . . ?
C17 C16 C15 118.77(19) . . ?
C17 C16 H16A 120.6 . . ?
C15 C16 H16A 120.6 . . ?
C16 C17 C12 121.4(2) . . ?
C16 C17 H17A 119.3 . . ?
C12 C17 H17A 119.3 . . ?
N2 C18 C23 120.79(16) . . ?
N2 C18 C19 122.03(17) . . ?
C23 C18 C19 117.11(17) . . ?
C20 C19 C18 120.15(18) . . ?
C20 C19 C24 118.28(17) . . ?
C18 C19 C24 121.57(16) . . ?
C21 C20 C19 121.5(2) . . ?
C21 C20 H20A 119.3 . . ?
C19 C20 H20A 119.3 . . ?
C20 C21 C22 118.73(19) . . ?
C20 C21 H21A 120.6 . . ?
C22 C21 H21A 120.6 . . ?
C23 C22 C21 120.99(19) . . ?
C23 C22 H22A 119.5 . . ?
C21 C22 H22A 119.5 . . ?
C22 C23 C18 121.55(19) . . ?
C22 C23 H23A 119.2 . . ?
C18 C23 H23A 119.2 . . ?
N1 C24 O1 116.47(18) . . ?
N1 C24 C19 127.28(16) . . ?
O1 C24 C19 116.25(16) . . ?
N1 C25 C27 111.83(18) . . ?
N1 C25 C26 102.19(16) . . ?
C27 C25 C26 113.84(19) . . ?
N1 C25 H25A 109.6 . . ?
C27 C25 H25A 109.6 . . ?
C26 C25 H25A 109.6 . . ?
O1 C26 C25 105.08(15) . . ?
O1 C26 H26A 110.7 . . ?
C25 C26 H26A 110.7 . . ?
O1 C26 H26B 110.7 . . ?
C25 C26 H26B 110.7 . . ?
H26A C26 H26B 108.8 . . ?
C25 C27 C28 112.6(2) . . ?
C25 C27 C29 109.7(2) . . ?
C28 C27 C29 111.8(3) . . ?
C25 C27 H27A 107.5 . . ?
C28 C27 H27A 107.5 . . ?
C29 C27 H27A 107.5 . . ?
C27 C28 H28A 109.5 . . ?
C27 C28 H28B 109.5 . . ?
H28A C28 H28B 109.5 . . ?
C27 C28 H28C 109.5 . . ?
H28A C28 H28C 109.5 . . ?
H28B C28 H28C 109.5 . . ?
C27 C29 H29A 109.5 . . ?
C27 C29 H29B 109.5 . . ?
H29A C29 H29B 109.5 . . ?
C27 C29 H29C 109.5 . . ?
H29A C29 H29C 109.5 . . ?
H29B C29 H29C 109.5 . . ?
C7 C30 H30A 109.5 . . ?
C7 C30 H30B 109.5 . . ?
H30A C30 H30B 109.5 . . ?
C7 C30 H30C 109.5 . . ?
H30A C30 H30C 109.5 . . ?
H30B C30 H30C 109.5 . . ?
C9 C31 H31A 109.5 . . ?
C9 C31 H31B 109.5 . . ?
H31A C31 H31B 109.5 . . ?
C9 C31 H31C 109.5 . . ?
H31A C31 H31C 109.5 . . ?
H31B C31 H31C 109.5 . . ?

loop_
_geom_bond_atom_site_label_1
_geom_bond_atom_site_label_2
_geom_bond_distance
_geom_bond_site_symmetry_2
_geom_bond_publ_flag
V1 O2 1.5891(15) . ?
V1 N2 2.0003(15) . ?
V1 N1 2.0697(15) . ?
V1 N3 2.1160(15) . ?
V1 Cl1 2.3075(6) . ?
N1 C24 1.282(3) . ?
N1 C25 1.486(2) . ?
N2 C13 1.394(2) . ?
N2 C18 1.398(2) . ?
N3 C11 1.294(2) . ?
N3 C5 1.449(2) . ?
O1 C24 1.348(2) . ?
O1 C26 1.439(3) . ?
C5 C4 1.396(3) . ?
C5 C6 1.398(3) . ?
C4 C3 1.397(3) . ?
C4 C9 1.514(3) . ?
C3 C2 1.383(3) . ?
C3 H3A 0.9500 . ?
C2 C1 1.367(4) . ?
C2 H2B 0.9500 . ?
C1 C6 1.402(3) . ?
C1 H1A 0.9500 . ?
C6 C7 1.530(3) . ?
C7 C8 1.520(4) . ?
C7 C30 1.522(4) . ?
C7 H7A 1.0000 . ?
C8 H8A 0.9800 . ?
C8 H8B 0.9800 . ?
C8 H8C 0.9800 . ?
C9 C10 1.527(3) . ?
C9 C31 1.532(3) . ?
C9 H9A 1.0000 . ?
C10 H10A 0.9800 . ?
C10 H10B 0.9800 . ?
C10 H10C 0.9800 . ?
C11 C12 1.441(3) . ?
C11 H11A 0.9500 . ?
C12 C17 1.411(3) . ?
C12 C13 1.417(3) . ?
C13 C14 1.413(3) . ?
C14 C15 1.375(3) . ?
C14 H14A 0.9500 . ?
C15 C16 1.397(3) . ?
C15 H15A 0.9500 . ?
C16 C17 1.372(3) . ?
C16 H16A 0.9500 . ?
C17 H17A 0.9500 . ?
C18 C23 1.409(3) . ?
C18 C19 1.413(3) . ?
C19 C20 1.410(3) . ?
C19 C24 1.450(3) . ?
C20 C21 1.372(3) . ?
C20 H20A 0.9500 . ?
C21 C22 1.393(3) . ?
C21 H21A 0.9500 . ?
C22 C23 1.382(3) . ?
C22 H22A 0.9500 . ?
C23 H23A 0.9500 . ?
C25 C27 1.520(3) . ?
C25 C26 1.541(3) . ?
C25 H25A 1.0000 . ?
C26 H26A 0.9900 . ?
C26 H26B 0.9900 . ?
C27 C28 1.520(5) . ?
C27 C29 1.539(4) . ?
C27 H27A 1.0000 . ?
C28 H28A 0.9800 . ?
C28 H28B 0.9800 . ?
C28 H28C 0.9800 . ?
C29 H29A 0.9800 . ?
C29 H29B 0.9800 . ?
C29 H29C 0.9800 . ?
C30 H30A 0.9800 . ?
C30 H30B 0.9800 . ?
C30 H30C 0.9800 . ?
C31 H31A 0.9800 . ?
C31 H31B 0.9800 . ?
C31 H31C 0.9800 . ?
